data_7003674
loop_
_publ_author_name
'Obata, Makoto'
'Kitamura, Asuka'
'Mori, Akemi'
'Kameyama, Chiaki'
'Czaplewska, Justyna A.'
'Tanaka, Rika'
'Kinoshita, Isamu'
'Kusumoto, Toshiyuki'
'Hashimoto, Hideki'
'Harada, Masafumi'
'Mikata, Yuji'
'Funabiki, Takuzo'
'Yano, Shigenobu'

_publ_section_title
;
 Syntheses, structural characterization and photophysical properties of
 4-(2-pyridyl)-1,2,3-triazole rhenium(i) complexes
;
_journal_issue 25
_journal_name_full 'Dalton Transactions'
_journal_page_first 3292
_journal_page_last 3300
_journal_paper_doi 10.1039/b718538c
_journal_year 2008
_chemical_formula_moiety 'C14 H12 N4 '
_chemical_formula_sum 'C14 H12 N4'
_chemical_formula_weight 236.28
_space_group_IT_number 43
_symmetry_cell_setting orthorhombic
_symmetry_Int_Tables_number 43
_symmetry_space_group_name_Hall 'F 2 -2d'
_symmetry_space_group_name_H-M 'F d d 2'
_cell_angle_alpha 90.0000
_cell_angle_beta 90.0000
_cell_angle_gamma 90.0000
_cell_formula_units_Z 16
_cell_length_a 28.4093(11)
_cell_length_b 29.0074(15)
_cell_length_c 5.7657(2)
_cell_measurement_reflns_used 3138
_cell_measurement_temperature 173.1
_cell_measurement_theta_max 27.5
_cell_measurement_theta_min 3.2
_cell_volume 4751.4(3)
_computing_cell_refinement CrystalClear
_computing_data_collection CrystalClear
_computing_data_reduction CrystalStructure
_computing_publication_material 'CrystalStructure 3.8'
_computing_structure_refinement CRYSTALS
_computing_structure_solution SIR92
_diffrn_detector_area_resol_mean 7.31
_diffrn_measured_fraction_theta_full 0.997
_diffrn_measured_fraction_theta_max 0.997
_diffrn_measurement_device_type 'Rigaku Mercury'
_diffrn_measurement_method \w
_diffrn_radiation_type 'Mo K\a'
_diffrn_radiation_wavelength 0.71070
_diffrn_reflns_av_R_equivalents 0.021
_diffrn_reflns_limit_h_max 36
_diffrn_reflns_limit_h_min -36
_diffrn_reflns_limit_k_max 36
_diffrn_reflns_limit_k_min -37
_diffrn_reflns_limit_l_max 7
_diffrn_reflns_limit_l_min -7
_diffrn_reflns_number 11614
_diffrn_reflns_theta_full 27.47
_diffrn_reflns_theta_max 27.47
_exptl_absorpt_coefficient_mu 0.083
_exptl_absorpt_correction_T_max 0.984
_exptl_absorpt_correction_T_min 0.970
_exptl_absorpt_correction_type numerical
_exptl_absorpt_process_details
;
Higashi, T. (1999). Program for Absorption Correction.
Rigaku Corporation, Tokyo, Japan.
;
_exptl_crystal_colour colorless
_exptl_crystal_density_diffrn 1.321
_exptl_crystal_density_method 'not measured'
_exptl_crystal_description chip
_exptl_crystal_F_000 1984.00
_exptl_crystal_size_max 0.20
_exptl_crystal_size_mid 0.20
_exptl_crystal_size_min 0.20
_refine_diff_density_max 0.57
_refine_diff_density_min -0.25
_refine_ls_extinction_method none
_refine_ls_goodness_of_fit_ref 1.028
_refine_ls_hydrogen_treatment refall
_refine_ls_number_parameters 175
_refine_ls_number_reflns 1503
_refine_ls_R_factor_gt 0.0294
_refine_ls_shift/su_max 0.0000
_refine_ls_structure_factor_coef F
_refine_ls_weighting_details 'w = 1/[0.0004Fo^2^ + 1.0000\s(Fo^2^)]'
_refine_ls_weighting_scheme calc
_refine_ls_wR_factor_ref 0.0353
_reflns_number_gt 1388
_reflns_number_total 1503
_reflns_threshold_expression F^2^>2.0\s(F^2^)
_cod_data_source_file b718538c.txt
_cod_data_source_block '__bnpyta2'
_cod_original_formula_sum 'C14 H12 N4 '
_cod_database_code 7003674

loop_
_symmetry_equiv_pos_site_id
_symmetry_equiv_pos_as_xyz
1 +X,+Y,+Z
2 1/4-X,1/4+Y,1/4+Z
3 1/4+X,1/4-Y,1/4+Z
4 1/2-X,-Y,1/2+Z
5 +X,1/2+Y,1/2+Z
6 1/4-X,3/4+Y,3/4+Z
7 1/4+X,3/4-Y,3/4+Z
8 1/2-X,1/2-Y,+Z
9 1/2+X,+Y,1/2+Z
10 3/4-X,1/4+Y,3/4+Z
11 3/4+X,1/4-Y,3/4+Z
12 -X,-Y,+Z
13 1/2+X,1/2+Y,+Z
14 3/4-X,3/4+Y,1/4+Z
15 3/4+X,3/4-Y,1/4+Z
16 -X,1/2-Y,1/2+Z

loop_
_atom_site_label
_atom_site_type_symbol
_atom_site_fract_x
_atom_site_fract_y
_atom_site_fract_z
_atom_site_U_iso_or_equiv
_atom_site_adp_type
_atom_site_occupancy
_atom_site_symmetry_multiplicity
_atom_site_calc_flag
_atom_site_refinement_flags
_atom_site_disorder_assembly
_atom_site_disorder_group
N(1) N 0.57838(5) -0.01673(4) 0.6060(2) 0.0332(3) Uani 1.00 1 d . . .
N(2) N 0.56458(4) 0.07929(5) 0.2050(2) 0.0309(3) Uani 1.00 1 d . . .
N(3) N 0.56386(5) 0.12337(5) 0.2603(2) 0.0320(3) Uani 1.00 1 d . . .
N(4) N 0.56469(4) 0.12590(4) 0.4946(2) 0.0277(3) Uani 1.00 1 d . . .
C(1) C 0.57845(6) -0.06291(6) 0.6126(3) 0.0399(4) Uani 1.00 1 d . . .
C(2) C 0.56621(6) -0.09054(6) 0.4278(3) 0.0399(4) Uani 1.00 1 d . . .
C(3) C 0.55422(6) -0.06961(6) 0.2221(3) 0.0407(4) Uani 1.00 1 d . . .
C(4) C 0.55515(5) -0.02183(6) 0.2062(3) 0.0330(4) Uani 1.00 1 d . . .
C(5) C 0.56666(5) 0.00316(5) 0.4038(3) 0.0269(3) Uani 1.00 1 d . . .
C(6) C 0.56600(5) 0.05393(5) 0.4042(3) 0.0258(3) Uani 1.00 1 d . . .
C(7) C 0.56604(5) 0.08362(5) 0.5898(3) 0.0273(3) Uani 1.00 1 d . . .
C(8) C 0.56057(5) 0.17060(5) 0.6101(3) 0.0320(4) Uani 1.00 1 d . . .
C(9) C 0.50975(5) 0.18520(4) 0.6386(2) 0.0255(3) Uani 1.00 1 d . . .
C(10) C 0.48721(5) 0.20991(4) 0.4653(2) 0.0269(3) Uani 1.00 1 d . . .
C(11) C 0.44043(5) 0.22278(5) 0.4915(3) 0.0296(3) Uani 1.00 1 d . . .
C(12) C 0.41612(5) 0.21099(5) 0.6916(3) 0.0316(4) Uani 1.00 1 d . . .
C(13) C 0.43849(5) 0.18644(5) 0.8644(3) 0.0324(3) Uani 1.00 1 d . . .
C(14) C 0.48534(5) 0.17371(5) 0.8399(2) 0.0299(3) Uani 1.00 1 d . . .
H(1) H 0.5874 -0.0774 0.7538 0.048 Uiso 1.00 1 c R . .
H(2) H 0.5663 -0.1232 0.4410 0.048 Uiso 1.00 1 c R . .
H(3) H 0.5452 -0.0877 0.0921 0.049 Uiso 1.00 1 c R . .
H(4) H 0.5481 -0.0066 0.0646 0.039 Uiso 1.00 1 c R . .
H(5) H 0.5668 0.0759 0.7499 0.033 Uiso 1.00 1 c R . .
H(6) H 0.5747 0.1687 0.7590 0.038 Uiso 1.00 1 c R . .
H(7) H 0.5766 0.1930 0.5196 0.038 Uiso 1.00 1 c R . .
H(8) H 0.5037 0.2178 0.3275 0.032 Uiso 1.00 1 c R . .
H(9) H 0.4249 0.2398 0.3733 0.035 Uiso 1.00 1 c R . .
H(10) H 0.3842 0.2201 0.7101 0.038 Uiso 1.00 1 c R . .
H(11) H 0.4216 0.1781 1.0003 0.039 Uiso 1.00 1 c R . .
H(12) H 0.5008 0.1571 0.9595 0.036 Uiso 1.00 1 c R . .

loop_
_atom_site_aniso_label
_atom_site_aniso_U_11
_atom_site_aniso_U_22
_atom_site_aniso_U_33
_atom_site_aniso_U_12
_atom_site_aniso_U_13
_atom_site_aniso_U_23
N(1) 0.0394(6) 0.0286(6) 0.0318(7) 0.0013(5) 0.0016(6) 0.0007(6)
N(2) 0.0338(7) 0.0298(6) 0.0291(7) 0.0033(5) 0.0003(6) -0.0002(5)
N(3) 0.0348(7) 0.0301(7) 0.0311(7) 0.0043(5) 0.0003(5) 0.0016(6)
N(4) 0.0267(6) 0.0245(6) 0.0318(7) 0.0039(4) -0.0024(5) -0.0013(5)
C(1) 0.0465(8) 0.0308(7) 0.0423(10) 0.0007(7) 0.0095(9) 0.0056(8)
C(2) 0.0416(8) 0.0267(7) 0.0515(12) -0.0059(6) 0.0185(8) -0.0037(8)
C(3) 0.0395(8) 0.0349(8) 0.0478(11) -0.0104(7) 0.0109(8) -0.0145(8)
C(4) 0.0337(7) 0.0339(8) 0.0314(9) -0.0040(6) 0.0033(7) -0.0065(7)
C(5) 0.0234(6) 0.0270(6) 0.0302(7) 0.0003(5) 0.0047(6) -0.0035(7)
C(6) 0.0227(6) 0.0282(7) 0.0266(7) 0.0013(5) -0.0002(5) -0.0022(7)
C(7) 0.0286(7) 0.0254(7) 0.0279(8) 0.0037(5) -0.0017(6) -0.0014(6)
C(8) 0.0274(6) 0.0243(7) 0.0444(10) 0.0004(5) -0.0045(7) -0.0073(7)
C(9) 0.0270(6) 0.0175(5) 0.0319(7) -0.0007(4) -0.0037(6) -0.0036(6)
C(10) 0.0334(7) 0.0202(6) 0.0272(7) -0.0021(5) 0.0019(6) -0.0000(6)
C(11) 0.0324(7) 0.0233(7) 0.0331(8) 0.0022(5) -0.0055(6) 0.0021(6)
C(12) 0.0266(7) 0.0293(7) 0.0390(10) -0.0004(5) 0.0005(7) -0.0050(7)
C(13) 0.0363(7) 0.0329(7) 0.0279(8) -0.0052(6) 0.0038(7) -0.0006(7)
C(14) 0.0355(7) 0.0257(7) 0.0284(8) -0.0007(5) -0.0064(7) 0.0010(6)

loop_
_atom_type_symbol
_atom_type_description
_atom_type_scat_dispersion_real
_atom_type_scat_dispersion_imag
_atom_type_scat_source
C C 0.003 0.002
;
International Tables for Crystallography
(1992, Vol. C, Tables 4.2.6.8 and 6.1.1.4)
;
H H 0.000 0.000
;
International Tables for Crystallography
(1992, Vol. C, Table 6.1.1.4)
;
N N 0.006 0.003
;
International Tables for Crystallography
(1992, Vol. C, Tables 4.2.6.8 and 6.1.1.4)
;

loop_
_geom_angle_atom_site_label_1
_geom_angle_atom_site_label_2
_geom_angle_atom_site_label_3
_geom_angle
_geom_angle_publ_flag
_geom_angle_site_symmetry_1
_geom_angle_site_symmetry_2
_geom_angle_site_symmetry_3
C(1) N(1) C(5) 117.04(15) yes . . .
N(3) N(2) C(6) 108.65(13) yes . . .
N(2) N(3) N(4) 107.10(13) yes . . .
N(3) N(4) C(7) 111.02(12) yes . . .
N(3) N(4) C(8) 120.09(13) yes . . .
C(7) N(4) C(8) 128.71(15) yes . . .
N(1) C(1) C(2) 123.99(18) yes . . .
C(1) C(2) C(3) 118.21(16) yes . . .
C(2) C(3) C(4) 119.49(17) yes . . .
C(3) C(4) C(5) 118.11(16) yes . . .
N(1) C(5) C(4) 123.10(13) yes . . .
N(1) C(5) C(6) 115.57(14) yes . . .
C(4) C(5) C(6) 121.32(15) yes . . .
N(2) C(6) C(5) 122.57(14) yes . . .
N(2) C(6) C(7) 108.53(13) yes . . .
C(5) C(6) C(7) 128.90(15) yes . . .
N(4) C(7) C(6) 104.71(14) yes . . .
N(4) C(8) C(9) 111.95(11) yes . . .
C(8) C(9) C(10) 120.48(14) yes . . .
C(8) C(9) C(14) 119.89(13) yes . . .
C(10) C(9) C(14) 119.62(13) yes . . .
C(9) C(10) C(11) 120.20(14) yes . . .
C(10) C(11) C(12) 120.02(14) yes . . .
C(11) C(12) C(13) 119.90(13) yes . . .
C(12) C(13) C(14) 120.34(15) yes . . .
C(9) C(14) C(13) 119.92(14) yes . . .
N(1) C(1) H(1) 117.7 no . . .
C(2) C(1) H(1) 118.3 no . . .
C(1) C(2) H(2) 121.1 no . . .
C(3) C(2) H(2) 120.7 no . . .
C(2) C(3) H(3) 120.2 no . . .
C(4) C(3) H(3) 120.3 no . . .
C(3) C(4) H(4) 121.2 no . . .
C(5) C(4) H(4) 120.7 no . . .
N(4) C(7) H(5) 127.8 no . . .
C(6) C(7) H(5) 127.5 no . . .
N(4) C(8) H(6) 109.0 no . . .
N(4) C(8) H(7) 108.5 no . . .
C(9) C(8) H(6) 108.9 no . . .
C(9) C(8) H(7) 109.0 no . . .
H(6) C(8) H(7) 109.5 no . . .
C(9) C(10) H(8) 120.0 no . . .
C(11) C(10) H(8) 119.8 no . . .
C(10) C(11) H(9) 120.4 no . . .
C(12) C(11) H(9) 119.5 no . . .
C(11) C(12) H(10) 120.0 no . . .
C(13) C(12) H(10) 120.1 no . . .
C(12) C(13) H(11) 119.6 no . . .
C(14) C(13) H(11) 120.0 no . . .
C(9) C(14) H(12) 119.8 no . . .
C(13) C(14) H(12) 120.3 no . . .

loop_
_geom_bond_atom_site_label_1
_geom_bond_atom_site_label_2
_geom_bond_distance
_geom_bond_publ_flag
_geom_bond_site_symmetry_1
_geom_bond_site_symmetry_2
N(1) C(1) 1.340(2) yes . .
N(1) C(5) 1.343(2) yes . .
N(2) N(3) 1.318(2) yes . .
N(2) C(6) 1.365(2) yes . .
N(3) N(4) 1.353(2) yes . .
N(4) C(7) 1.3442(19) yes . .
N(4) C(8) 1.462(2) yes . .
C(1) C(2) 1.378(2) yes . .
C(2) C(3) 1.376(2) yes . .
C(3) C(4) 1.389(2) yes . .
C(4) C(5) 1.389(2) yes . .
C(5) C(6) 1.473(2) yes . .
C(6) C(7) 1.374(2) yes . .
C(8) C(9) 1.514(2) yes . .
C(9) C(10) 1.386(2) yes . .
C(9) C(14) 1.393(2) yes . .
C(10) C(11) 1.389(2) yes . .
C(11) C(12) 1.388(2) yes . .
C(12) C(13) 1.380(2) yes . .
C(13) C(14) 1.388(2) yes . .
C(1) H(1) 0.950 no . .
C(2) H(2) 0.950 no . .
C(3) H(3) 0.950 no . .
C(4) H(4) 0.950 no . .
C(7) H(5) 0.950 no . .
C(8) H(6) 0.950 no . .
C(8) H(7) 0.950 no . .
C(10) H(8) 0.950 no . .
C(11) H(9) 0.950 no . .
C(12) H(10) 0.950 no . .
C(13) H(11) 0.950 no . .
C(14) H(12) 0.950 no . .

loop_
_geom_contact_atom_site_label_1
_geom_contact_atom_site_label_2
_geom_contact_distance
_geom_contact_publ_flag
_geom_contact_site_symmetry_1
_geom_contact_site_symmetry_2
N(1) C(4) 3.526(2) ? . 1_556
N(1) C(11) 3.517(2) ? . 3_555
N(1) C(12) 3.546(2) ? . 3_555
N(2) C(3) 3.388(2) ? . 12_655
N(2) C(7) 3.549(2) ? . 1_554
N(2) C(12) 3.4630(19) ? . 3_554
N(2) C(13) 3.5879(18) ? . 3_554
C(1) C(3) 3.586(2) ? . 1_556
C(1) C(8) 3.506(2) ? . 6_644
C(2) C(8) 3.537(2) ? . 6_644
C(3) N(2) 3.388(2) ? . 12_655
C(3) C(1) 3.586(2) ? . 1_554
C(4) N(1) 3.526(2) ? . 1_554
C(4) C(4) 3.380(2) ? . 12_655
C(7) N(2) 3.549(2) ? . 1_556
C(8) C(1) 3.506(2) ? . 2_655
C(8) C(2) 3.537(2) ? . 2_655
C(9) C(10) 3.5797(18) ? . 16_655
C(10) C(9) 3.5797(18) ? . 16_654
C(10) C(14) 3.5395(18) ? . 16_654
C(11) N(1) 3.517(2) ? . 11_454
C(12) N(1) 3.546(2) ? . 11_454
C(12) N(2) 3.4630(19) ? . 11_455
C(13) N(2) 3.5879(18) ? . 11_455
C(14) C(10) 3.5395(18) ? . 16_655
N(1) H(4) 2.796 ? . 1_556
N(1) H(6) 3.376 ? . 6_644
N(1) H(7) 3.523 ? . 6_644
N(1) H(9) 2.853 ? . 3_555
N(1) H(10) 2.918 ? . 3_555
N(2) H(3) 3.195 ? . 12_655
N(2) H(5) 2.627 ? . 1_554
N(2) H(10) 2.821 ? . 3_554
N(2) H(11) 3.059 ? . 3_554
N(2) H(12) 3.221 ? . 1_554
N(3) H(1) 3.478 ? . 2_654
N(3) H(3) 3.407 ? . 12_655
N(3) H(5) 3.251 ? . 1_554
N(3) H(6) 3.190 ? . 1_554
N(3) H(11) 3.406 ? . 3_554
N(3) H(12) 2.678 ? . 1_554
N(4) H(2) 3.565 ? . 2_655
C(1) H(3) 3.009 ? . 1_556
C(1) H(4) 3.194 ? . 1_556
C(1) H(6) 2.864 ? . 6_644
C(1) H(7) 3.348 ? . 6_644
C(1) H(9) 3.465 ? . 3_555
C(2) H(6) 3.144 ? . 6_644
C(2) H(7) 3.324 ? . 6_644
C(2) H(11) 3.556 ? . 12_654
C(3) H(1) 2.869 ? . 1_554
C(3) H(7) 3.416 ? . 6_644
C(3) H(11) 3.466 ? . 12_654
C(3) H(12) 3.343 ? . 12_654
C(4) H(1) 3.200 ? . 1_554
C(4) H(4) 3.155 ? . 12_655
C(4) H(7) 3.529 ? . 6_644
C(4) H(10) 3.052 ? . 3_554
C(5) H(7) 3.583 ? . 6_644
C(5) H(9) 3.331 ? . 3_555
C(5) H(10) 3.291 ? . 3_554
C(6) H(9) 3.574 ? . 3_555
C(6) H(10) 3.286 ? . 3_554
C(6) H(11) 3.172 ? . 3_554
C(7) H(10) 3.276 ? . 3_555
C(7) H(11) 3.597 ? . 3_554
C(8) H(9) 3.038 ? . 16_655
C(9) H(2) 3.034 ? . 12_655
C(9) H(8) 3.041 ? . 16_655
C(9) H(9) 3.165 ? . 16_655
C(10) H(2) 2.943 ? . 12_655
C(10) H(8) 2.971 ? . 16_655
C(10) H(11) 3.393 ? . 1_554
C(10) H(12) 3.317 ? . 1_554
C(11) H(2) 2.910 ? . 12_655
C(11) H(6) 3.449 ? . 16_654
C(11) H(8) 3.041 ? . 16_655
C(11) H(11) 3.160 ? . 1_554
C(12) H(2) 2.970 ? . 12_655
C(12) H(5) 3.214 ? . 11_454
C(12) H(7) 3.373 ? . 16_655
C(12) H(8) 3.174 ? . 16_655
C(13) H(1) 3.311 ? . 12_655
C(13) H(2) 3.057 ? . 12_655
C(13) H(3) 3.185 ? . 12_656
C(13) H(8) 3.374 ? . 1_556
C(13) H(8) 3.235 ? . 16_655
C(13) H(9) 3.339 ? . 1_556
C(14) H(1) 3.512 ? . 12_655
C(14) H(2) 3.097 ? . 12_655
C(14) H(3) 3.015 ? . 12_656
C(14) H(8) 3.132 ? . 1_556
C(14) H(8) 3.164 ? . 16_655
C(14) H(9) 3.583 ? . 16_655
H(1) N(3) 3.478 ? . 6_645
H(1) C(3) 2.869 ? . 1_556
H(1) C(4) 3.200 ? . 1_556
H(1) C(13) 3.311 ? . 12_655
H(1) C(14) 3.512 ? . 12_655
H(1) H(3) 2.310 ? . 1_556
H(1) H(4) 2.945 ? . 1_556
H(1) H(6) 2.869 ? . 6_644
H(1) H(10) 3.587 ? . 3_555
H(1) H(11) 3.260 ? . 12_655
H(2) N(4) 3.565 ? . 6_644
H(2) C(9) 3.034 ? . 12_655
H(2) C(10) 2.943 ? . 12_655
H(2) C(11) 2.910 ? . 12_655
H(2) C(12) 2.970 ? . 12_655
H(2) C(13) 3.057 ? . 12_655
H(2) C(14) 3.097 ? . 12_655
H(2) H(6) 3.347 ? . 6_644
H(2) H(8) 3.451 ? . 12_655
H(2) H(9) 3.414 ? . 12_655
H(2) H(10) 3.504 ? . 12_655
H(2) H(11) 3.019 ? . 12_654
H(2) H(12) 3.509 ? . 12_654
H(3) N(2) 3.195 ? . 12_655
H(3) N(3) 3.407 ? . 12_655
H(3) C(1) 3.009 ? . 1_554
H(3) C(13) 3.185 ? . 12_654
H(3) C(14) 3.015 ? . 12_654
H(3) H(1) 2.310 ? . 1_554
H(3) H(11) 2.837 ? . 12_654
H(3) H(12) 2.519 ? . 12_654
H(4) N(1) 2.796 ? . 1_554
H(4) C(1) 3.194 ? . 1_554
H(4) C(4) 3.155 ? . 12_655
H(4) H(1) 2.945 ? . 1_554
H(4) H(4) 2.761 ? . 12_655
H(4) H(5) 3.049 ? . 1_554
H(4) H(10) 2.732 ? . 3_554
H(5) N(2) 2.627 ? . 1_556
H(5) N(3) 3.251 ? . 1_556
H(5) C(12) 3.214 ? . 3_555
H(5) H(4) 3.049 ? . 1_556
H(5) H(10) 2.629 ? . 3_555
H(6) N(1) 3.376 ? . 2_655
H(6) N(3) 3.190 ? . 1_556
H(6) C(1) 2.864 ? . 2_655
H(6) C(2) 3.144 ? . 2_655
H(6) C(11) 3.449 ? . 16_655
H(6) H(1) 2.869 ? . 2_655
H(6) H(2) 3.347 ? . 2_655
H(6) H(9) 2.736 ? . 16_655
H(7) N(1) 3.523 ? . 2_655
H(7) C(1) 3.348 ? . 2_655
H(7) C(2) 3.324 ? . 2_655
H(7) C(3) 3.416 ? . 2_655
H(7) C(4) 3.529 ? . 2_655
H(7) C(5) 3.583 ? . 2_655
H(7) C(12) 3.373 ? . 16_654
H(7) H(9) 2.822 ? . 16_655
H(7) H(10) 3.283 ? . 16_654
H(8) C(9) 3.041 ? . 16_654
H(8) C(10) 2.971 ? . 16_654
H(8) C(11) 3.041 ? . 16_654
H(8) C(12) 3.174 ? . 16_654
H(8) C(13) 3.374 ? . 1_554
H(8) C(13) 3.235 ? . 16_654
H(8) C(14) 3.132 ? . 1_554
H(8) C(14) 3.164 ? . 16_654
H(8) H(2) 3.451 ? . 12_655
H(8) H(8) 3.442 ? . 16_654
H(8) H(8) 3.442 ? . 16_655
H(8) H(9) 3.535 ? . 16_654
H(8) H(11) 3.212 ? . 1_554
H(8) H(12) 2.758 ? . 1_554
H(9) N(1) 2.853 ? . 11_454
H(9) C(1) 3.465 ? . 11_454
H(9) C(5) 3.331 ? . 11_454
H(9) C(6) 3.574 ? . 11_454
H(9) C(8) 3.038 ? . 16_654
H(9) C(9) 3.165 ? . 16_654
H(9) C(13) 3.339 ? . 1_554
H(9) C(14) 3.583 ? . 16_654
H(9) H(2) 3.414 ? . 12_655
H(9) H(6) 2.736 ? . 16_654
H(9) H(7) 2.822 ? . 16_654
H(9) H(8) 3.535 ? . 16_655
H(9) H(11) 2.799 ? . 1_554
H(10) N(1) 2.918 ? . 11_454
H(10) N(2) 2.821 ? . 11_455
H(10) C(4) 3.052 ? . 11_455
H(10) C(5) 3.291 ? . 11_455
H(10) C(6) 3.286 ? . 11_455
H(10) C(7) 3.276 ? . 11_454
H(10) H(1) 3.587 ? . 11_454
H(10) H(2) 3.504 ? . 12_655
H(10) H(4) 2.732 ? . 11_455
H(10) H(5) 2.629 ? . 11_454
H(10) H(7) 3.283 ? . 16_655
H(11) N(2) 3.059 ? . 11_455
H(11) N(3) 3.406 ? . 11_455
H(11) C(2) 3.556 ? . 12_656
H(11) C(3) 3.466 ? . 12_656
H(11) C(6) 3.172 ? . 11_455
H(11) C(7) 3.597 ? . 11_455
H(11) C(10) 3.393 ? . 1_556
H(11) C(11) 3.160 ? . 1_556
H(11) H(1) 3.260 ? . 12_655
H(11) H(2) 3.019 ? . 12_656
H(11) H(3) 2.837 ? . 12_656
H(11) H(8) 3.212 ? . 1_556
H(11) H(9) 2.799 ? . 1_556
H(12) N(2) 3.221 ? . 1_556
H(12) N(3) 2.678 ? . 1_556
H(12) C(3) 3.343 ? . 12_656
H(12) C(10) 3.317 ? . 1_556
H(12) H(2) 3.509 ? . 12_656
H(12) H(3) 2.519 ? . 12_656
H(12) H(8) 2.758 ? . 1_556

loop_
_geom_torsion_atom_site_label_1
_geom_torsion_atom_site_label_2
_geom_torsion_atom_site_label_3
_geom_torsion_atom_site_label_4
_geom_torsion
_geom_torsion_publ_flag
_geom_torsion_site_symmetry_1
_geom_torsion_site_symmetry_2
_geom_torsion_site_symmetry_3
_geom_torsion_site_symmetry_4
C(1) N(1) C(5) C(4) -0.3(2) ? . . . .
C(1) N(1) C(5) C(6) 178.79(13) ? . . . .
C(5) N(1) C(1) C(2) -1.7(2) ? . . . .
N(3) N(2) C(6) C(5) 179.42(13) ? . . . .
N(3) N(2) C(6) C(7) 0.15(16) ? . . . .
C(6) N(2) N(3) N(4) -0.17(15) ? . . . .
N(2) N(3) N(4) C(7) 0.13(15) ? . . . .
N(2) N(3) N(4) C(8) -175.35(11) ? . . . .
N(3) N(4) C(7) C(6) -0.04(12) ? . . . .
N(3) N(4) C(8) C(9) 84.23(17) ? . . . .
C(7) N(4) C(8) C(9) -90.36(18) ? . . . .
C(8) N(4) C(7) C(6) 174.95(12) ? . . . .
N(1) C(1) C(2) C(3) 1.6(2) ? . . . .
C(1) C(2) C(3) C(4) 0.5(2) ? . . . .
C(2) C(3) C(4) C(5) -2.3(2) ? . . . .
C(3) C(4) C(5) N(1) 2.3(2) ? . . . .
C(3) C(4) C(5) C(6) -176.79(14) ? . . . .
N(1) C(5) C(6) N(2) 165.95(13) ? . . . .
N(1) C(5) C(6) C(7) -14.9(2) ? . . . .
C(4) C(5) C(6) N(2) -14.9(2) ? . . . .
C(4) C(5) C(6) C(7) 164.19(15) ? . . . .
N(2) C(6) C(7) N(4) -0.07(12) ? . . . .
C(5) C(6) C(7) N(4) -179.27(13) ? . . . .
N(4) C(8) C(9) C(10) -88.40(16) ? . . . .
N(4) C(8) C(9) C(14) 91.49(18) ? . . . .
C(8) C(9) C(10) C(11) 179.32(12) ? . . . .
C(8) C(9) C(14) C(13) -178.95(13) ? . . . .
C(10) C(9) C(14) C(13) 0.9(2) ? . . . .
C(14) C(9) C(10) C(11) -0.57(19) ? . . . .
C(9) C(10) C(11) C(12) 0.1(2) ? . . . .
C(10) C(11) C(12) C(13) -0.05(17) ? . . . .
C(11) C(12) C(13) C(14) 0.4(2) ? . . . .
C(12) C(13) C(14) C(9) -0.9(2) ? . . . .

loop_
_cod_related_entry_id
_cod_related_entry_database
_cod_related_entry_code
1 ChemSpider 25934970
